data_4120719
loop_
_publ_author_name
'Laura J. Clouston'
'Randall B. Siedschlag'
'P. Alex Rudd'
'Nora Planas'
'Shuxian Hu'
'Adam D. Miller'
'Laura Gagliardi'
'Connie C. Lu'

_publ_section_title
;
 Systematic Variation of Metal-Metal Bond Order in Metal-Chromium
 Complexes
;
_journal_name_full 'Journal of the American Chemical Society'
_journal_page_first 13142
_journal_page_last 13148
_journal_paper_doi 10.1021/ja406506m
_journal_volume 135
_journal_year 2013
_chemical_formula_moiety 'C39 H63 N4 Ni P3, 0.5(C7 H8)'
_chemical_formula_sum 'C42.5 H67 N4 Ni P3'
_chemical_formula_weight 785.62
_chemical_name_common NiL
_chemical_name_systematic
; 
 ? 
;
_space_group_IT_number 2
_symmetry_cell_setting triclinic
_symmetry_space_group_name_Hall '-P 1'
_symmetry_space_group_name_H-M 'P -1'
_atom_sites_solution_hydrogens geom
_atom_sites_solution_primary direct
_atom_sites_solution_secondary difmap
_audit_creation_method SHELXL-97
_cell_angle_alpha 71.8460(10)
_cell_angle_beta 80.4840(10)
_cell_angle_gamma 82.2650(10)
_cell_formula_units_Z 2
_cell_length_a 11.3730(10)
_cell_length_b 14.0502(11)
_cell_length_c 14.1811(10)
_cell_measurement_reflns_used 9611
_cell_measurement_temperature 173(2)
_cell_measurement_theta_max 27.455
_cell_measurement_theta_min 2.275
_cell_volume 2115.3(3)
_computing_cell_refinement 'SAINT, Bruker'
_computing_data_collection 'APEX II, Bruker'
_computing_data_reduction 'SAINT, Bruker'
_computing_molecular_graphics 'SHELXTL, Bruker'
_computing_structure_refinement 'SHELXL-97 (Sheldrick, 2008)'
_computing_structure_solution 'SHELXS-97 (Sheldrick, 2008)'
_diffrn_ambient_temperature 173(2)
_diffrn_measured_fraction_theta_full 0.984
_diffrn_measured_fraction_theta_max 0.984
_diffrn_measurement_device_type 'Bruker APEX II CCD'
_diffrn_measurement_method 'area detector, omega scans per phi'
_diffrn_radiation_monochromator graphite
_diffrn_radiation_source 'normal-focus sealed tube'
_diffrn_radiation_type MoK\a
_diffrn_radiation_wavelength 0.71073
_diffrn_reflns_av_R_equivalents 0.0353
_diffrn_reflns_av_sigmaI/netI 0.0479
_diffrn_reflns_limit_h_max 14
_diffrn_reflns_limit_h_min -14
_diffrn_reflns_limit_k_max 18
_diffrn_reflns_limit_k_min -18
_diffrn_reflns_limit_l_max 18
_diffrn_reflns_limit_l_min -18
_diffrn_reflns_number 24513
_diffrn_reflns_theta_full 27.50
_diffrn_reflns_theta_max 27.50
_diffrn_reflns_theta_min 1.52
_exptl_absorpt_coefficient_mu 0.606
_exptl_absorpt_correction_T_max 0.9475
_exptl_absorpt_correction_T_min 0.9200
_exptl_absorpt_correction_type multi-scan
_exptl_absorpt_process_details 'SADABS, R. Blessing, 1995'
_exptl_crystal_colour red
_exptl_crystal_density_diffrn 1.233
_exptl_crystal_description block
_exptl_crystal_F_000 846
_exptl_crystal_size_max 0.14
_exptl_crystal_size_mid 0.10
_exptl_crystal_size_min 0.09
_refine_diff_density_max 1.736
_refine_diff_density_min -0.545
_refine_diff_density_rms 0.073
_refine_ls_extinction_method none
_refine_ls_goodness_of_fit_ref 1.038
_refine_ls_hydrogen_treatment constr
_refine_ls_matrix_type full
_refine_ls_number_parameters 465
_refine_ls_number_reflns 9566
_refine_ls_number_restraints 11
_refine_ls_restrained_S_all 1.040
_refine_ls_R_factor_all 0.0636
_refine_ls_R_factor_gt 0.0450
_refine_ls_shift/su_max 0.001
_refine_ls_shift/su_mean 0.000
_refine_ls_structure_factor_coef Fsqd
_refine_ls_weighting_details 'calc w=1/[\s^2^(Fo^2^)+(0.0576P)^2^+1.3165P] where P=(Fo^2^+2Fc^2^)/3'
_refine_ls_weighting_scheme calc
_refine_ls_wR_factor_gt 0.1120
_refine_ls_wR_factor_ref 0.1239
_reflns_number_gt 7339
_reflns_number_total 9566
_reflns_threshold_expression >2sigma(I)
_cod_data_source_file ja406506m_si_003.cif
_cod_data_source_block 12181_b
_cod_original_formula_sum 'C42.50 H67 N4 Ni P3'
_cod_database_code 4120719

loop_
_symmetry_equiv_pos_as_xyz
'x, y, z'
'-x, -y, -z'

loop_
_atom_site_label
_atom_site_type_symbol
_atom_site_fract_x
_atom_site_fract_y
_atom_site_fract_z
_atom_site_U_iso_or_equiv
_atom_site_adp_type
_atom_site_occupancy
_atom_site_symmetry_multiplicity
_atom_site_calc_flag
_atom_site_refinement_flags
_atom_site_disorder_assembly
_atom_site_disorder_group
Ni1 Ni 0.22138(3) 0.33344(2) 0.32261(2) 0.02194(9) Uani 1 1 d . . .
P1 P 0.31143(6) 0.24192(5) 0.45002(5) 0.02415(14) Uani 1 1 d . . .
P2 P 0.04290(6) 0.30192(5) 0.30979(5) 0.02433(15) Uani 1 1 d . . .
P3 P 0.31309(6) 0.45083(5) 0.20526(5) 0.02517(15) Uani 1 1 d . . .
N1 N 0.43044(19) 0.12916(17) 0.33008(16) 0.0296(5) Uani 1 1 d . . .
H1A H 0.3583 0.1179 0.3238 0.036 Uiso 1 1 calc R . .
N2 N 0.37997(17) 0.11740(14) 0.15161(14) 0.0214(4) Uani 1 1 d . . .
N3 N 0.1530(2) 0.14591(16) 0.24359(18) 0.0340(5) Uani 1 1 d . . .
H3D H 0.1941 0.1947 0.2026 0.041 Uiso 1 1 calc R . .
N4 N 0.3637(2) 0.32173(15) 0.09277(16) 0.0304(5) Uani 1 1 d . . .
H4A H 0.3934 0.2842 0.1473 0.036 Uiso 1 1 calc R . .
C1 C 0.3875(3) 0.3151(2) 0.5085(2) 0.0335(6) Uani 1 1 d . . .
H1 H 0.4515 0.3474 0.4552 0.040 Uiso 1 1 calc R . .
C2 C 0.3037(3) 0.4026(2) 0.5311(2) 0.0418(7) Uani 1 1 d . . .
H2A H 0.2455 0.3764 0.5899 0.063 Uiso 1 1 calc R . .
H2B H 0.2614 0.4378 0.4734 0.063 Uiso 1 1 calc R . .
H2C H 0.3508 0.4493 0.5446 0.063 Uiso 1 1 calc R . .
C3 C 0.4525(3) 0.2545(3) 0.5972(2) 0.0441(7) Uani 1 1 d . . .
H3A H 0.4957 0.2994 0.6172 0.066 Uiso 1 1 calc R . .
H3B H 0.5095 0.2027 0.5781 0.066 Uiso 1 1 calc R . .
H3C H 0.3942 0.2224 0.6534 0.066 Uiso 1 1 calc R . .
C4 C 0.2463(2) 0.1428(2) 0.56109(19) 0.0321(6) Uani 1 1 d . . .
H4 H 0.3127 0.1082 0.6012 0.039 Uiso 1 1 calc R . .
C5 C 0.1491(3) 0.1849(2) 0.6298(2) 0.0420(7) Uani 1 1 d . . .
H5A H 0.0858 0.2243 0.5911 0.063 Uiso 1 1 calc R . .
H5B H 0.1843 0.2282 0.6581 0.063 Uiso 1 1 calc R . .
H5C H 0.1152 0.1293 0.6841 0.063 Uiso 1 1 calc R . .
C6 C 0.1992(3) 0.0644(2) 0.5265(2) 0.0404(7) Uani 1 1 d . . .
H6A H 0.1728 0.0090 0.5849 0.061 Uiso 1 1 calc R . .
H6B H 0.2630 0.0384 0.4830 0.061 Uiso 1 1 calc R . .
H6C H 0.1316 0.0953 0.4893 0.061 Uiso 1 1 calc R . .
C7 C 0.4462(2) 0.1636(2) 0.41317(18) 0.0271(5) Uani 1 1 d . . .
H7A H 0.5164 0.2035 0.3941 0.032 Uiso 1 1 calc R . .
H7B H 0.4623 0.1047 0.4712 0.032 Uiso 1 1 calc R . .
C8 C 0.5255(2) 0.11356(18) 0.26058(18) 0.0246(5) Uani 1 1 d . . .
C9 C 0.6441(2) 0.1035(2) 0.2782(2) 0.0297(6) Uani 1 1 d . . .
H9 H 0.6615 0.1048 0.3410 0.036 Uiso 1 1 calc R . .
C10 C 0.7375(2) 0.0916(2) 0.2042(2) 0.0333(6) Uani 1 1 d . . .
H10 H 0.8179 0.0834 0.2177 0.040 Uiso 1 1 calc R . .
C11 C 0.7146(2) 0.0914(2) 0.1119(2) 0.0323(6) Uani 1 1 d . . .
H11 H 0.7785 0.0853 0.0612 0.039 Uiso 1 1 calc R . .
C12 C 0.5965(2) 0.10022(19) 0.09414(19) 0.0269(5) Uani 1 1 d . . .
H12 H 0.5799 0.1002 0.0307 0.032 Uiso 1 1 calc R . .
C13 C 0.5028(2) 0.10909(17) 0.16752(18) 0.0218(5) Uani 1 1 d . . .
C14 C 0.3150(2) 0.03074(18) 0.20438(18) 0.0236(5) Uani 1 1 d . . .
C15 C 0.1982(2) 0.04857(19) 0.2507(2) 0.0279(5) Uani 1 1 d . . .
C16 C 0.0423(2) 0.17321(19) 0.2993(2) 0.0288(6) Uani 1 1 d . . .
H16A H 0.0322 0.1244 0.3670 0.035 Uiso 1 1 calc R . .
H16B H -0.0259 0.1710 0.2649 0.035 Uiso 1 1 calc R . .
C17 C -0.0509(2) 0.3712(2) 0.2083(2) 0.0356(6) Uani 1 1 d . . .
H17 H -0.1258 0.3366 0.2219 0.043 Uiso 1 1 calc R . .
C18 C -0.0875(3) 0.4800(2) 0.2066(3) 0.0509(8) Uani 1 1 d . . .
H18A H -0.0174 0.5113 0.2111 0.076 Uiso 1 1 calc R . .
H18B H -0.1488 0.4819 0.2635 0.076 Uiso 1 1 calc R . .
H18C H -0.1198 0.5168 0.1440 0.076 Uiso 1 1 calc R . .
C19 C 0.0132(3) 0.3648(3) 0.1073(2) 0.0511(8) Uani 1 1 d . . .
H19A H -0.0397 0.3960 0.0559 0.077 Uiso 1 1 calc R . .
H19B H 0.0348 0.2941 0.1102 0.077 Uiso 1 1 calc R . .
H19C H 0.0859 0.4003 0.0906 0.077 Uiso 1 1 calc R . .
C20 C -0.0671(2) 0.2927(2) 0.4251(2) 0.0316(6) Uani 1 1 d . . .
H20 H -0.0368 0.2321 0.4770 0.038 Uiso 1 1 calc R . .
C21 C -0.1952(3) 0.2746(3) 0.4192(2) 0.0497(8) Uani 1 1 d . . .
H21A H -0.2415 0.2612 0.4860 0.075 Uiso 1 1 calc R . .
H21B H -0.1934 0.2167 0.3943 0.075 Uiso 1 1 calc R . .
H21C H -0.2326 0.3344 0.3736 0.075 Uiso 1 1 calc R . .
C22 C -0.0637(3) 0.3815(2) 0.4649(2) 0.0471(8) Uani 1 1 d . . .
H22A H -0.1008 0.4426 0.4208 0.071 Uiso 1 1 calc R . .
H22B H 0.0196 0.3909 0.4669 0.071 Uiso 1 1 calc R . .
H22C H -0.1077 0.3680 0.5326 0.071 Uiso 1 1 calc R . .
C23 C 0.1344(3) -0.0348(2) 0.3033(2) 0.0384(7) Uani 1 1 d . . .
H23 H 0.0556 -0.0250 0.3356 0.046 Uiso 1 1 calc R . .
C24 C 0.1848(3) -0.1313(2) 0.3089(2) 0.0421(7) Uani 1 1 d . . .
H24 H 0.1400 -0.1869 0.3446 0.051 Uiso 1 1 calc R . .
C25 C 0.2992(3) -0.1478(2) 0.2633(2) 0.0378(7) Uani 1 1 d . . .
H25 H 0.3333 -0.2143 0.2676 0.045 Uiso 1 1 calc R . .
C26 C 0.3642(2) -0.06623(19) 0.2111(2) 0.0302(6) Uani 1 1 d . . .
H26 H 0.4431 -0.0771 0.1796 0.036 Uiso 1 1 calc R . .
C27 C 0.3540(2) 0.17035(18) 0.05181(17) 0.0215(5) Uani 1 1 d . . .
C28 C 0.3348(2) 0.12158(19) -0.01445(19) 0.0282(5) Uani 1 1 d . . .
H28 H 0.3375 0.0503 0.0060 0.034 Uiso 1 1 calc R . .
C29 C 0.3114(3) 0.1757(2) -0.1107(2) 0.0338(6) Uani 1 1 d . . .
H29 H 0.2998 0.1418 -0.1564 0.041 Uiso 1 1 calc R . .
C30 C 0.3053(2) 0.2795(2) -0.13912(19) 0.0318(6) Uani 1 1 d . . .
H30 H 0.2890 0.3170 -0.2047 0.038 Uiso 1 1 calc R . .
C31 C 0.3229(2) 0.3298(2) -0.07282(19) 0.0279(5) Uani 1 1 d . . .
H31 H 0.3181 0.4012 -0.0933 0.033 Uiso 1 1 calc R . .
C32 C 0.3474(2) 0.27595(18) 0.02357(18) 0.0229(5) Uani 1 1 d . . .
C33 C 0.3350(2) 0.42769(18) 0.08110(18) 0.0254(5) Uani 1 1 d . . .
H33A H 0.2610 0.4513 0.0492 0.030 Uiso 1 1 calc R . .
H33B H 0.4007 0.4659 0.0372 0.030 Uiso 1 1 calc R . .
C34 C 0.4675(3) 0.4855(2) 0.2012(2) 0.0334(6) Uani 1 1 d . . .
H34 H 0.4876 0.5368 0.1352 0.040 Uiso 1 1 calc R . .
C35 C 0.4779(3) 0.5323(3) 0.2831(2) 0.0504(9) Uani 1 1 d . . .
H35A H 0.4459 0.4885 0.3483 0.076 Uiso 1 1 calc R . .
H35B H 0.4322 0.5984 0.2701 0.076 Uiso 1 1 calc R . .
H35C H 0.5622 0.5400 0.2833 0.076 Uiso 1 1 calc R . .
C36 C 0.5588(3) 0.3936(2) 0.2060(2) 0.0413(7) Uani 1 1 d . . .
H36A H 0.6395 0.4134 0.2012 0.062 Uiso 1 1 calc R . .
H36B H 0.5545 0.3675 0.1503 0.062 Uiso 1 1 calc R . .
H36C H 0.5406 0.3414 0.2695 0.062 Uiso 1 1 calc R . .
C37 C 0.2262(3) 0.5766(2) 0.1709(2) 0.0373(7) Uani 1 1 d . . .
H37 H 0.1580 0.5677 0.1390 0.045 Uiso 1 1 calc R . .
C38 C 0.1691(3) 0.6062(2) 0.2648(2) 0.0509(9) Uani 1 1 d . . .
H38A H 0.2316 0.6217 0.2963 0.076 Uiso 1 1 calc R . .
H38B H 0.1272 0.5503 0.3120 0.076 Uiso 1 1 calc R . .
H38C H 0.1120 0.6655 0.2460 0.076 Uiso 1 1 calc R . .
C39 C 0.2921(4) 0.6624(2) 0.0936(2) 0.0561(10) Uani 1 1 d . . .
H39A H 0.2363 0.7229 0.0763 0.084 Uiso 1 1 calc R . .
H39B H 0.3236 0.6425 0.0332 0.084 Uiso 1 1 calc R . .
H39C H 0.3584 0.6766 0.1220 0.084 Uiso 1 1 calc R . .
C100 C 1.0094(7) 0.0848(5) -0.0261(5) 0.0536(18) Uiso 0.50 1 d PD A -1
C200 C 1.0423(9) 0.0213(6) 0.0643(6) 0.072(2) Uiso 0.50 1 d PD A -1
H20A H 1.0724 0.0511 0.1060 0.087 Uiso 0.50 1 calc PR A -1
C300 C 1.0347(10) -0.0826(6) 0.0989(7) 0.084(3) Uiso 0.50 1 d PD A -1
H30A H 1.0616 -0.1194 0.1612 0.101 Uiso 0.50 1 calc PR A -1
C400 C 0.9896(8) -0.1339(5) 0.0458(5) 0.061(2) Uiso 0.50 1 d PD A -1
H40A H 0.9793 -0.2038 0.0675 0.074 Uiso 0.50 1 calc PR A -1
C500 C 0.9615(9) -0.0662(6) -0.0449(6) 0.070(2) Uiso 0.50 1 d PD A -1
H50A H 0.9321 -0.0962 -0.0867 0.084 Uiso 0.50 1 calc PR A -1
C600 C 0.9687(8) 0.0372(6) -0.0854(6) 0.067(2) Uiso 0.50 1 d PD A -1
H60A H 0.9471 0.0730 -0.1498 0.080 Uiso 0.50 1 calc PR A -1
C700 C 1.0131(10) 0.1989(8) -0.0503(8) 0.087(3) Uiso 0.50 1 d P A -1
H70A H 1.0186 0.2300 -0.1229 0.131 Uiso 0.50 1 calc PR A -1
H70B H 1.0830 0.2124 -0.0260 0.131 Uiso 0.50 1 calc PR A -1
H70C H 0.9400 0.2270 -0.0176 0.131 Uiso 0.50 1 calc PR A -1

loop_
_atom_site_aniso_label
_atom_site_aniso_U_11
_atom_site_aniso_U_22
_atom_site_aniso_U_33
_atom_site_aniso_U_23
_atom_site_aniso_U_13
_atom_site_aniso_U_12
Ni1 0.02322(17) 0.02142(16) 0.01987(16) -0.00534(12) -0.00043(12) -0.00221(12)
P1 0.0250(3) 0.0271(3) 0.0192(3) -0.0064(3) -0.0016(2) -0.0011(3)
P2 0.0208(3) 0.0256(3) 0.0250(3) -0.0079(3) -0.0008(2) 0.0015(2)
P3 0.0329(4) 0.0208(3) 0.0220(3) -0.0077(2) 0.0014(3) -0.0062(3)
N1 0.0209(11) 0.0445(13) 0.0290(11) -0.0200(10) -0.0019(9) -0.0018(9)
N2 0.0209(10) 0.0212(10) 0.0218(10) -0.0064(8) -0.0006(8) -0.0034(8)
N3 0.0278(12) 0.0244(11) 0.0466(14) -0.0142(10) 0.0143(10) -0.0062(9)
N4 0.0458(14) 0.0215(11) 0.0262(11) -0.0083(9) -0.0124(10) 0.0014(10)
C1 0.0372(15) 0.0377(15) 0.0282(14) -0.0137(12) -0.0048(12) -0.0024(12)
C2 0.0512(19) 0.0411(17) 0.0385(16) -0.0212(14) -0.0059(14) 0.0003(14)
C3 0.0463(18) 0.0554(19) 0.0381(17) -0.0219(15) -0.0168(14) 0.0030(15)
C4 0.0309(14) 0.0360(15) 0.0227(13) -0.0006(11) -0.0026(11) -0.0002(11)
C5 0.0388(17) 0.0523(19) 0.0280(15) -0.0058(13) 0.0034(12) -0.0049(14)
C6 0.0444(17) 0.0347(15) 0.0363(16) 0.0011(13) -0.0082(13) -0.0074(13)
C7 0.0268(13) 0.0335(14) 0.0214(12) -0.0098(10) -0.0035(10) -0.0002(11)
C8 0.0236(12) 0.0227(12) 0.0266(13) -0.0076(10) -0.0013(10) -0.0004(10)
C9 0.0260(13) 0.0325(14) 0.0329(14) -0.0132(11) -0.0069(11) 0.0013(11)
C10 0.0201(13) 0.0363(15) 0.0432(16) -0.0120(13) -0.0059(11) 0.0010(11)
C11 0.0228(13) 0.0340(14) 0.0384(15) -0.0131(12) 0.0058(11) -0.0026(11)
C12 0.0261(13) 0.0275(13) 0.0282(13) -0.0121(11) 0.0012(10) -0.0022(10)
C13 0.0178(11) 0.0195(11) 0.0277(12) -0.0079(10) -0.0006(9) -0.0012(9)
C14 0.0227(12) 0.0230(12) 0.0259(12) -0.0088(10) -0.0012(10) -0.0033(10)
C15 0.0271(13) 0.0262(13) 0.0318(14) -0.0124(11) 0.0019(11) -0.0055(10)
C16 0.0197(12) 0.0309(13) 0.0366(14) -0.0135(11) 0.0010(10) -0.0024(10)
C17 0.0260(14) 0.0431(16) 0.0361(15) -0.0101(13) -0.0080(11) 0.0031(12)
C18 0.0438(18) 0.0446(18) 0.056(2) -0.0051(16) -0.0156(16) 0.0134(15)
C19 0.0460(19) 0.072(2) 0.0305(16) -0.0087(15) -0.0093(14) -0.0003(17)
C20 0.0255(13) 0.0360(15) 0.0296(14) -0.0090(11) 0.0014(11) 0.0020(11)
C21 0.0256(15) 0.074(2) 0.0429(18) -0.0136(16) 0.0064(13) -0.0023(15)
C22 0.052(2) 0.0483(19) 0.0374(17) -0.0187(14) 0.0043(14) 0.0098(15)
C23 0.0303(15) 0.0320(15) 0.0502(18) -0.0139(13) 0.0121(13) -0.0103(12)
C24 0.0431(17) 0.0277(14) 0.0531(19) -0.0095(13) 0.0046(14) -0.0138(13)
C25 0.0402(16) 0.0219(13) 0.0505(18) -0.0103(12) -0.0040(13) -0.0034(12)
C26 0.0270(13) 0.0275(13) 0.0375(15) -0.0127(11) -0.0024(11) -0.0017(11)
C27 0.0170(11) 0.0256(12) 0.0226(12) -0.0099(10) 0.0016(9) -0.0028(9)
C28 0.0304(14) 0.0261(13) 0.0306(14) -0.0135(11) -0.0019(11) -0.0020(10)
C29 0.0410(16) 0.0368(15) 0.0299(14) -0.0166(12) -0.0069(12) -0.0061(12)
C30 0.0370(15) 0.0382(15) 0.0214(13) -0.0088(11) -0.0052(11) -0.0056(12)
C31 0.0291(14) 0.0269(13) 0.0267(13) -0.0076(10) -0.0005(10) -0.0040(10)
C32 0.0201(12) 0.0266(12) 0.0237(12) -0.0107(10) 0.0011(9) -0.0046(9)
C33 0.0323(14) 0.0212(12) 0.0232(12) -0.0077(10) -0.0002(10) -0.0062(10)
C34 0.0405(16) 0.0343(15) 0.0269(13) -0.0087(11) 0.0038(11) -0.0198(12)
C35 0.068(2) 0.056(2) 0.0347(16) -0.0164(15) 0.0013(15) -0.0364(18)
C36 0.0323(15) 0.0503(18) 0.0409(17) -0.0101(14) -0.0026(13) -0.0127(13)
C37 0.0516(18) 0.0238(13) 0.0304(14) -0.0070(11) 0.0077(13) -0.0013(12)
C38 0.071(2) 0.0326(16) 0.0440(18) -0.0171(14) 0.0178(17) -0.0037(15)
C39 0.084(3) 0.0261(15) 0.0431(19) -0.0021(13) 0.0162(18) -0.0025(16)

loop_
_atom_type_symbol
_atom_type_description
_atom_type_scat_dispersion_real
_atom_type_scat_dispersion_imag
_atom_type_scat_source
C C 0.0033 0.0016 'International Tables Vol C Tables 4.2.6.8 and 6.1.1.4'
H H 0.0000 0.0000 'International Tables Vol C Tables 4.2.6.8 and 6.1.1.4'
N N 0.0061 0.0033 'International Tables Vol C Tables 4.2.6.8 and 6.1.1.4'
P P 0.1023 0.0942 'International Tables Vol C Tables 4.2.6.8 and 6.1.1.4'
Ni Ni 0.3393 1.1124 'International Tables Vol C Tables 4.2.6.8 and 6.1.1.4'

loop_
_geom_angle_atom_site_label_1
_geom_angle_atom_site_label_2
_geom_angle_atom_site_label_3
_geom_angle
P3 Ni1 P2 120.20(3)
P3 Ni1 P1 120.06(3)
P2 Ni1 P1 119.67(3)
C7 P1 C4 97.46(12)
C7 P1 C1 97.77(12)
C4 P1 C1 102.60(13)
C7 P1 Ni1 112.87(8)
C4 P1 Ni1 126.77(9)
C1 P1 Ni1 114.56(9)
C16 P2 C20 99.67(12)
C16 P2 C17 98.00(13)
C20 P2 C17 101.99(12)
C16 P2 Ni1 111.83(8)
C20 P2 Ni1 114.31(9)
C17 P2 Ni1 126.82(10)
C33 P3 C37 98.49(12)
C33 P3 C34 97.52(12)
C37 P3 C34 102.09(14)
C33 P3 Ni1 112.54(8)
C37 P3 Ni1 115.35(9)
C34 P3 Ni1 126.24(9)
C8 N1 C7 121.8(2)
C8 N1 H1A 119.1
C7 N1 H1A 119.1
C13 N2 C27 116.10(18)
C13 N2 C14 115.96(19)
C27 N2 C14 116.53(19)
C15 N3 C16 124.1(2)
C15 N3 H3D 118.0
C16 N3 H3D 118.0
C32 N4 C33 123.9(2)
C32 N4 H4A 118.1
C33 N4 H4A 118.1
C3 C1 C2 112.0(2)
C3 C1 P1 116.6(2)
C2 C1 P1 111.5(2)
C3 C1 H1 105.2
C2 C1 H1 105.2
P1 C1 H1 105.2
C1 C2 H2A 109.5
C1 C2 H2B 109.5
H2A C2 H2B 109.5
C1 C2 H2C 109.5
H2A C2 H2C 109.5
H2B C2 H2C 109.5
C1 C3 H3A 109.5
C1 C3 H3B 109.5
H3A C3 H3B 109.5
C1 C3 H3C 109.5
H3A C3 H3C 109.5
H3B C3 H3C 109.5
C6 C4 C5 111.0(2)
C6 C4 P1 109.72(18)
C5 C4 P1 113.4(2)
C6 C4 H4 107.5
C5 C4 H4 107.5
P1 C4 H4 107.5
C4 C5 H5A 109.5
C4 C5 H5B 109.5
H5A C5 H5B 109.5
C4 C5 H5C 109.5
H5A C5 H5C 109.5
H5B C5 H5C 109.5
C4 C6 H6A 109.5
C4 C6 H6B 109.5
H6A C6 H6B 109.5
C4 C6 H6C 109.5
H6A C6 H6C 109.5
H6B C6 H6C 109.5
N1 C7 P1 111.73(17)
N1 C7 H7A 109.3
P1 C7 H7A 109.3
N1 C7 H7B 109.3
P1 C7 H7B 109.3
H7A C7 H7B 107.9
N1 C8 C9 122.5(2)
N1 C8 C13 119.2(2)
C9 C8 C13 118.3(2)
C8 C9 C10 120.4(2)
C8 C9 H9 119.8
C10 C9 H9 119.8
C11 C10 C9 120.9(2)
C11 C10 H10 119.6
C9 C10 H10 119.6
C10 C11 C12 119.0(2)
C10 C11 H11 120.5
C12 C11 H11 120.5
C13 C12 C11 120.9(2)
C13 C12 H12 119.5
C11 C12 H12 119.5
C12 C13 C8 120.4(2)
C12 C13 N2 122.2(2)
C8 C13 N2 117.4(2)
C26 C14 C15 120.6(2)
C26 C14 N2 122.3(2)
C15 C14 N2 117.1(2)
N3 C15 C23 123.2(2)
N3 C15 C14 118.9(2)
C23 C15 C14 117.8(2)
N3 C16 P2 110.20(17)
N3 C16 H16A 109.6
P2 C16 H16A 109.6
N3 C16 H16B 109.6
P2 C16 H16B 109.6
H16A C16 H16B 108.1
C19 C17 C18 111.2(3)
C19 C17 P2 110.4(2)
C18 C17 P2 112.8(2)
C19 C17 H17 107.4
C18 C17 H17 107.4
P2 C17 H17 107.4
C17 C18 H18A 109.5
C17 C18 H18B 109.5
H18A C18 H18B 109.5
C17 C18 H18C 109.5
H18A C18 H18C 109.5
H18B C18 H18C 109.5
C17 C19 H19A 109.5
C17 C19 H19B 109.5
H19A C19 H19B 109.5
C17 C19 H19C 109.5
H19A C19 H19C 109.5
H19B C19 H19C 109.5
C22 C20 C21 112.1(2)
C22 C20 P2 110.7(2)
C21 C20 P2 116.7(2)
C22 C20 H20 105.5
C21 C20 H20 105.5
P2 C20 H20 105.5
C20 C21 H21A 109.5
C20 C21 H21B 109.5
H21A C21 H21B 109.5
C20 C21 H21C 109.5
H21A C21 H21C 109.5
H21B C21 H21C 109.5
C20 C22 H22A 109.5
C20 C22 H22B 109.5
H22A C22 H22B 109.5
C20 C22 H22C 109.5
H22A C22 H22C 109.5
H22B C22 H22C 109.5
C24 C23 C15 120.7(3)
C24 C23 H23 119.6
C15 C23 H23 119.6
C25 C24 C23 120.9(3)
C25 C24 H24 119.6
C23 C24 H24 119.6
C24 C25 C26 119.3(3)
C24 C25 H25 120.4
C26 C25 H25 120.4
C14 C26 C25 120.6(3)
C14 C26 H26 119.7
C25 C26 H26 119.7
C28 C27 C32 120.4(2)
C28 C27 N2 122.6(2)
C32 C27 N2 117.0(2)
C27 C28 C29 120.7(2)
C27 C28 H28 119.6
C29 C28 H28 119.6
C30 C29 C28 119.2(2)
C30 C29 H29 120.4
C28 C29 H29 120.4
C29 C30 C31 120.8(2)
C29 C30 H30 119.6
C31 C30 H30 119.6
C30 C31 C32 120.3(2)
C30 C31 H31 119.8
C32 C31 H31 119.8
N4 C32 C31 122.8(2)
N4 C32 C27 118.6(2)
C31 C32 C27 118.5(2)
N4 C33 P3 110.08(17)
N4 C33 H33A 109.6
P3 C33 H33A 109.6
N4 C33 H33B 109.6
P3 C33 H33B 109.6
H33A C33 H33B 108.2
C35 C34 C36 110.7(3)
C35 C34 P3 113.1(2)
C36 C34 P3 110.30(18)
C35 C34 H34 107.5
C36 C34 H34 107.5
P3 C34 H34 107.5
C34 C35 H35A 109.5
C34 C35 H35B 109.5
H35A C35 H35B 109.5
C34 C35 H35C 109.5
H35A C35 H35C 109.5
H35B C35 H35C 109.5
C34 C36 H36A 109.5
C34 C36 H36B 109.5
H36A C36 H36B 109.5
C34 C36 H36C 109.5
H36A C36 H36C 109.5
H36B C36 H36C 109.5
C38 C37 C39 111.5(2)
C38 C37 P3 110.9(2)
C39 C37 P3 116.3(2)
C38 C37 H37 105.7
C39 C37 H37 105.7
P3 C37 H37 105.7
C37 C38 H38A 109.5
C37 C38 H38B 109.5
H38A C38 H38B 109.5
C37 C38 H38C 109.5
H38A C38 H38C 109.5
H38B C38 H38C 109.5
C37 C39 H39A 109.5
C37 C39 H39B 109.5
H39A C39 H39B 109.5
C37 C39 H39C 109.5
H39A C39 H39C 109.5
H39B C39 H39C 109.5
C600 C100 C200 115.0(6)
C600 C100 C700 125.3(7)
C200 C100 C700 119.6(7)
C100 C200 C300 125.5(8)
C100 C200 H20A 117.2
C300 C200 H20A 117.2
C400 C300 C200 122.4(8)
C400 C300 H30A 118.8
C200 C300 H30A 118.8
C300 C400 C500 108.9(8)
C300 C400 H40A 125.6
C500 C400 H40A 125.6
C600 C500 C400 132.0(8)
C600 C500 H50A 114.0
C400 C500 H50A 114.0
C100 C600 C500 116.1(7)
C100 C600 H60A 122.0
C500 C600 H60A 122.0

loop_
_geom_bond_atom_site_label_1
_geom_bond_atom_site_label_2
_geom_bond_distance
Ni1 P3 2.1809(7)
Ni1 P2 2.1826(7)
Ni1 P1 2.1856(7)
P1 C7 1.864(3)
P1 C4 1.869(3)
P1 C1 1.870(3)
P2 C16 1.861(3)
P2 C20 1.868(3)
P2 C17 1.874(3)
P3 C33 1.860(2)
P3 C37 1.868(3)
P3 C34 1.872(3)
N1 C8 1.381(3)
N1 C7 1.450(3)
N1 H1A 0.8800
N2 C13 1.435(3)
N2 C27 1.437(3)
N2 C14 1.442(3)
N3 C15 1.373(3)
N3 C16 1.445(3)
N3 H3D 0.8800
N4 C32 1.377(3)
N4 C33 1.444(3)
N4 H4A 0.8800
C1 C3 1.525(4)
C1 C2 1.533(4)
C1 H1 1.0000
C2 H2A 0.9800
C2 H2B 0.9800
C2 H2C 0.9800
C3 H3A 0.9800
C3 H3B 0.9800
C3 H3C 0.9800
C4 C6 1.525(4)
C4 C5 1.533(4)
C4 H4 1.0000
C5 H5A 0.9800
C5 H5B 0.9800
C5 H5C 0.9800
C6 H6A 0.9800
C6 H6B 0.9800
C6 H6C 0.9800
C7 H7A 0.9900
C7 H7B 0.9900
C8 C9 1.392(4)
C8 C13 1.407(3)
C9 C10 1.398(4)
C9 H9 0.9500
C10 C11 1.376(4)
C10 H10 0.9500
C11 C12 1.389(4)
C11 H11 0.9500
C12 C13 1.383(3)
C12 H12 0.9500
C14 C26 1.382(3)
C14 C15 1.408(3)
C15 C23 1.401(4)
C16 H16A 0.9900
C16 H16B 0.9900
C17 C19 1.520(4)
C17 C18 1.523(4)
C17 H17 1.0000
C18 H18A 0.9800
C18 H18B 0.9800
C18 H18C 0.9800
C19 H19A 0.9800
C19 H19B 0.9800
C19 H19C 0.9800
C20 C22 1.528(4)
C20 C21 1.532(4)
C20 H20 1.0000
C21 H21A 0.9800
C21 H21B 0.9800
C21 H21C 0.9800
C22 H22A 0.9800
C22 H22B 0.9800
C22 H22C 0.9800
C23 C24 1.382(4)
C23 H23 0.9500
C24 C25 1.378(4)
C24 H24 0.9500
C25 C26 1.388(4)
C25 H25 0.9500
C26 H26 0.9500
C27 C28 1.382(3)
C27 C32 1.406(3)
C28 C29 1.389(4)
C28 H28 0.9500
C29 C30 1.382(4)
C29 H29 0.9500
C30 C31 1.392(4)
C30 H30 0.9500
C31 C32 1.394(4)
C31 H31 0.9500
C33 H33A 0.9900
C33 H33B 0.9900
C34 C35 1.529(4)
C34 C36 1.535(4)
C34 H34 1.0000
C35 H35A 0.9800
C35 H35B 0.9800
C35 H35C 0.9800
C36 H36A 0.9800
C36 H36B 0.9800
C36 H36C 0.9800
C37 C38 1.534(4)
C37 C39 1.538(4)
C37 H37 1.0000
C38 H38A 0.9800
C38 H38B 0.9800
C38 H38C 0.9800
C39 H39A 0.9800
C39 H39B 0.9800
C39 H39C 0.9800
C100 C600 1.389(3)
C100 C200 1.390(3)
C100 C700 1.536(11)
C200 C300 1.398(3)
C200 H20A 0.9500
C300 C400 1.385(3)
C300 H30A 0.9500
C400 C500 1.397(3)
C400 H40A 0.9500
C500 C600 1.394(3)
C500 H50A 0.9500
C600 H60A 0.9500
C700 H70A 0.9800
C700 H70B 0.9800
C700 H70C 0.9800

loop_
_geom_torsion_atom_site_label_1
_geom_torsion_atom_site_label_2
_geom_torsion_atom_site_label_3
_geom_torsion_atom_site_label_4
_geom_torsion
P3 Ni1 P1 C7 -64.02(10)
P2 Ni1 P1 C7 113.01(10)
P3 Ni1 P1 C4 176.58(11)
P2 Ni1 P1 C4 -6.39(12)
P3 Ni1 P1 C1 46.71(10)
P2 Ni1 P1 C1 -136.26(10)
P3 Ni1 P2 C16 115.47(10)
P1 Ni1 P2 C16 -61.55(10)
P3 Ni1 P2 C20 -132.23(10)
P1 Ni1 P2 C20 50.75(10)
P3 Ni1 P2 C17 -3.69(12)
P1 Ni1 P2 C17 179.28(11)
P2 Ni1 P3 C33 -59.17(10)
P1 Ni1 P3 C33 117.84(10)
P2 Ni1 P3 C37 52.76(12)
P1 Ni1 P3 C37 -130.23(11)
P2 Ni1 P3 C34 -177.85(11)
P1 Ni1 P3 C34 -0.84(12)
C7 P1 C1 C3 -60.0(2)
C4 P1 C1 C3 39.5(2)
Ni1 P1 C1 C3 -179.53(18)
C7 P1 C1 C2 169.7(2)
C4 P1 C1 C2 -90.9(2)
Ni1 P1 C1 C2 50.1(2)
C7 P1 C4 C6 -70.3(2)
C1 P1 C4 C6 -170.0(2)
Ni1 P1 C4 C6 55.6(2)
C7 P1 C4 C5 164.9(2)
C1 P1 C4 C5 65.2(2)
Ni1 P1 C4 C5 -69.1(2)
C8 N1 C7 P1 148.7(2)
C4 P1 C7 N1 100.8(2)
C1 P1 C7 N1 -155.36(19)
Ni1 P1 C7 N1 -34.5(2)
C7 N1 C8 C9 17.4(4)
C7 N1 C8 C13 -161.6(2)
N1 C8 C9 C10 -177.6(2)
C13 C8 C9 C10 1.4(4)
C8 C9 C10 C11 1.2(4)
C9 C10 C11 C12 -1.9(4)
C10 C11 C12 C13 0.0(4)
C11 C12 C13 C8 2.7(4)
C11 C12 C13 N2 -179.4(2)
N1 C8 C13 C12 175.7(2)
C9 C8 C13 C12 -3.3(4)
N1 C8 C13 N2 -2.3(3)
C9 C8 C13 N2 178.7(2)
C27 N2 C13 C12 -33.6(3)
C14 N2 C13 C12 108.7(3)
C27 N2 C13 C8 144.4(2)
C14 N2 C13 C8 -73.3(3)
C13 N2 C14 C26 -42.9(3)
C27 N2 C14 C26 99.2(3)
C13 N2 C14 C15 136.3(2)
C27 N2 C14 C15 -81.5(3)
C16 N3 C15 C23 8.3(4)
C16 N3 C15 C14 -170.7(2)
C26 C14 C15 N3 179.1(2)
N2 C14 C15 N3 -0.2(4)
C26 C14 C15 C23 0.0(4)
N2 C14 C15 C23 -179.2(2)
C15 N3 C16 P2 157.1(2)
C20 P2 C16 N3 -155.8(2)
C17 P2 C16 N3 100.5(2)
Ni1 P2 C16 N3 -34.6(2)
C16 P2 C17 C19 -64.6(2)
C20 P2 C17 C19 -166.3(2)
Ni1 P2 C17 C19 60.4(3)
C16 P2 C17 C18 170.4(2)
C20 P2 C17 C18 68.6(2)
Ni1 P2 C17 C18 -64.6(2)
C16 P2 C20 C22 167.4(2)
C17 P2 C20 C22 -92.2(2)
Ni1 P2 C20 C22 48.0(2)
C16 P2 C20 C21 -62.8(2)
C17 P2 C20 C21 37.6(3)
Ni1 P2 C20 C21 177.8(2)
N3 C15 C23 C24 -179.3(3)
C14 C15 C23 C24 -0.3(4)
C15 C23 C24 C25 0.4(5)
C23 C24 C25 C26 -0.1(5)
C15 C14 C26 C25 0.2(4)
N2 C14 C26 C25 179.4(2)
C24 C25 C26 C14 -0.1(4)
C13 N2 C27 C28 102.8(3)
C14 N2 C27 C28 -39.3(3)
C13 N2 C27 C32 -77.9(3)
C14 N2 C27 C32 139.9(2)
C32 C27 C28 C29 1.6(4)
N2 C27 C28 C29 -179.2(2)
C27 C28 C29 C30 -1.2(4)
C28 C29 C30 C31 0.3(4)
C29 C30 C31 C32 0.3(4)
C33 N4 C32 C31 12.4(4)
C33 N4 C32 C27 -166.6(2)
C30 C31 C32 N4 -179.0(2)
C30 C31 C32 C27 0.0(4)
C28 C27 C32 N4 178.1(2)
N2 C27 C32 N4 -1.2(3)
C28 C27 C32 C31 -0.9(3)
N2 C27 C32 C31 179.8(2)
C32 N4 C33 P3 158.1(2)
C37 P3 C33 N4 -160.29(19)
C34 P3 C33 N4 96.22(19)
Ni1 P3 C33 N4 -38.2(2)
C33 P3 C34 C35 167.6(2)
C37 P3 C34 C35 67.2(2)
Ni1 P3 C34 C35 -67.2(2)
C33 P3 C34 C36 -67.8(2)
C37 P3 C34 C36 -168.23(19)
Ni1 P3 C34 C36 57.3(2)
C33 P3 C37 C38 166.9(2)
C34 P3 C37 C38 -93.4(2)
Ni1 P3 C37 C38 47.0(3)
C33 P3 C37 C39 -64.2(3)
C34 P3 C37 C39 35.5(3)
Ni1 P3 C37 C39 175.9(2)
C600 C100 C200 C300 -1.5(14)
C700 C100 C200 C300 175.0(9)
C100 C200 C300 C400 -1.6(16)
C200 C300 C400 C500 3.0(13)
C300 C400 C500 C600 -1.8(14)
C200 C100 C600 C500 2.6(12)
C700 C100 C600 C500 -173.7(8)
C400 C500 C600 C100 -1.1(15)
